data_2010398
loop_
_publ_author_name
'Giannos, M.'
'Fallon, G.D.'
'Spiccia, L.'

_publ_section_title
;[<i>N</i>,<i>N</i>-Bis(2-aminoethyl)-<i>N</i>'-(2-aminoethylidene)ethane-1,2-diamine]chlorocobalt(III)
 Perchlorate
;
_journal_issue 1
_journal_name_full 'Acta Crystallographica Section C'
_journal_page_first 48
_journal_page_last 50
_journal_paper_doi 10.1107/S0108270194006189
_journal_volume 51
_journal_year 1995
_chemical_formula_sum 'C8 H21 Cl3 Co N5 O8'
_chemical_formula_weight 480.6
_space_group_IT_number 14
_symmetry_cell_setting monoclinic
_symmetry_space_group_name_Hall '-P 2ybc'
_symmetry_space_group_name_H-M 'P 1 21/c 1'
_atom_type_scat_source IntTabIV
_cell_angle_alpha 90.
_cell_angle_beta 98.780(10)
_cell_angle_gamma 90.
_cell_formula_units_Z 4
_cell_length_a 12.615(3)
_cell_length_b 11.408(2)
_cell_length_c 11.990(3)
_cell_measurement_reflns_used 24
_cell_measurement_temperature 293
_cell_measurement_theta_max 18
_cell_measurement_theta_min 10
_cell_volume 1705.3(7)
_diffrn_measurement_device 'Philips PW1100'
_diffrn_measurement_method \w
_diffrn_radiation_type MoK\a
_diffrn_radiation_wavelength 0.7107
_diffrn_reflns_av_R_equivalents 0.0281
_diffrn_reflns_limit_h_max 17
_diffrn_reflns_limit_h_min -17
_diffrn_reflns_limit_k_max 16
_diffrn_reflns_limit_k_min 0
_diffrn_reflns_limit_l_max 16
_diffrn_reflns_limit_l_min 0
_diffrn_reflns_number 5408
_diffrn_reflns_theta_max 30
_diffrn_standards_decay_% none
_diffrn_standards_interval_time 240
_diffrn_standards_number 3
_exptl_absorpt_coefficient_mu 1.53
_exptl_absorpt_correction_T_max 0.767
_exptl_absorpt_correction_T_min 0.694
_exptl_absorpt_correction_type 'analytical (SHELX; Sheldrick, 1976)'
_exptl_crystal_colour red-orange
_exptl_crystal_density_diffrn 1.87
_exptl_crystal_density_meas 1.880(10)
_exptl_crystal_density_method 'flotation in CCl~4~/C~2~H~2~Br~4~'
_exptl_crystal_description prismatic
_exptl_crystal_size_max 0.40
_exptl_crystal_size_mid 0.26
_exptl_crystal_size_min 0.22
_refine_diff_density_max 0.88
_refine_diff_density_min -0.67
_refine_ls_goodness_of_fit_obs 1.652
_refine_ls_hydrogen_treatment refU
_refine_ls_number_parameters 227
_refine_ls_number_reflns 3104
_refine_ls_R_factor_obs 0.038
_refine_ls_shift/esd_max 0.001
_refine_ls_structure_factor_coef F
_refine_ls_weighting_details 'w = 1/\s^2^(F~o~)'
_refine_ls_weighting_scheme calc
_refine_ls_wR_factor_obs 0.038
_reflns_number_observed 3104
_reflns_number_total 4965
_reflns_observed_criterion |F~o~|>=6\s(|F~o~|)
_cod_data_source_file oh1069.cif
_cod_data_source_block oh1069a
_cod_depositor_comments
;
The following automatic conversions were performed:

'_refine_ls_weighting_scheme' value '1/\s^2^(F~o~)' was changed to
'calc'. New tag '_refine_ls_weighting_details' was created. The value
of the new tag was set to 'w = 1/\s^2^(F~o~)'.

Automatic conversion script
Id: cif_fix_values 3143 2015-03-26 13:38:13Z robertas 
;
_cod_original_cell_volume 1705.2(7)
_cod_original_sg_symbol_H-M 'P 21/c'
_cod_database_code 2010398

loop_
_symmetry_equiv_pos_as_xyz
x,y,z
x,1/2-y,1/2+z
-x,-y,-z
-x,1/2+y,1/2-z

loop_
_atom_site_label
_atom_site_fract_x
_atom_site_fract_y
_atom_site_fract_z
_atom_site_U_iso_or_equiv
Co .28216(3) .03943(3) .31612(3) 0.02120(10)
Cl(1) .43823(7) .12910(8) .38924(7) 0.0386(3)
Cl(2) .26654(6) .47159(7) .22988(7) 0.0334(2)
Cl(3) -.02847(7) .20454(8) .10086(7) 0.0369(2)
C(1) .2486(3) -.1447(3) .1530(3) 0.0385(11)
C(2) .1396(3) -.0915(3) .1589(3) 0.0405(12)
C(3) .0691(3) .0035(3) .3113(3) 0.0323(10)
C(4) .0931(3) .0835(3) .4097(3) 0.0395(12)
C(5) .3956(3) -.0031(4) .1401(3) 0.0452(14)
C(6) .3216(3) .0956(4) .0939(3) 0.0476(15)
C(7) .4122(3) -.1529(3) .2943(3) 0.0388(11)
C(8) .3545(5) -.1875(3) .3902(3) 0.0376(12)
N(1) .3390(2) -.0734(2) .2179(2) 0.0290(8)
N(2) .1475(2) -.0223(2) .2613(2) 0.0246(7)
N(3) .1995(2) .1382(2) .4063(2) 0.0331(9)
N(4) .2734(2) .1480(2) .1882(2) 0.0324(9)
N(5) .3108(2) -.0793(2) .4364(2) 0.0294(8)
O(1) .3235(2) .4060(2) .1538(2) 0.0497(10)
O(2) .1896(3) .5447(3) .1646(3) 0.0720(13)
O(3) .2140(3) .3923(3) .2948(3) 0.0723(14)
O(4) .3387(3) .5424(3) .3033(3) 0.0897(14)
O(5) -0.0937(2) .2930(2) .0432(2) 0.0485(9)
O(6) .0597(2) .1806(3) .0407(3) 0.0584(11)
O(7) .0141(3) .2425(3) .2125(2) 0.0701(12)
O(8) -.0894(3) .1004(3) .1045(3) 0.0675(12)
H(3A) .1903 .2100 .3751 ?
H(3B) .2356 .1461 .4767 ?
H(4A) .3086 .2145 .2108 ?
H(4B) .2043 .1663 .1644 ?
H(5A) .2498 -.0959 .4634 ?
H(5B) .3587 -.0511 .4935 ?
H(1A) .2502 -.2223 .1842 ?
H(1B) .2596 -.1511 .0758 ?
H(2A) .1192 -.0419 .0944 ?
H(2B) .0862 -.1514 .1588 ?
H(3C) -.0017 -.0263 .2863 ?
H(4C) .0387 .1428 .4074 ?
H(4D) .0951 .0397 .4784 ?
H(5C) .4125 -.0516 .0798 ?
H(5D) .4611 .0284 .1801 ?
H(6A) .3605 .1542 .0593 ?
H(6B) .2658 .0655 .0379 ?
H(7A) .4775 -.1126 .3228 ?
H(7B) .4295 -.2210 .2536 ?
H(8A) .2968 -.2401 .3633 ?
H(8B) .4026 -.2267 .4481 ?

loop_
_geom_angle_atom_site_label_1
_geom_angle_atom_site_label_2
_geom_angle_atom_site_label_3
_geom_angle
_geom_angle_publ_flag
Cl(1) Co N(1) 98.80(10) yes
Cl(1) Co N(2) 174.60(10) yes
Cl(1) Co N(3) 91.80(10) yes
Cl(1) Co N(4) 87.70(10) yes
Cl(1) Co N(5) 88.60(10) yes
N(1) Co N(2) 86.40(10) yes
N(1) Co N(3) 169.40(10) yes
N(1) Co N(4) 85.80(10) yes
N(1) Co N(5) 86.90(10) yes
N(2) Co N(3) 83.10(10) yes
N(2) Co N(4) 91.30(10) yes
N(2) Co N(5) 93.10(10) yes
N(3) Co N(4) 95.60(10) yes
N(3) Co N(5) 92.60(10) yes
N(4) Co N(5) 171.10(10) yes
Co N(1) C(1) 110.2(2) yes
Co N(1) C(5) 106.1(2) yes
Co N(1) C(7) 106.2(2) yes
C(1) N(1) C(5) 111.2(3) yes
C(1) N(1) C(7) 109.4(3) yes
C(5) N(1) C(7) 113.5(3) yes
N(1) C(1) C(2) 112.2(3) yes
C(1) C(2) N(2) 108.2(3) yes
Co N(2) C(2) 116.5(2) yes
Co N(2) C(3) 118.7(2) yes
C(2) N(2) C(3) 124.7(3) yes
N(2) C(3) C(4) 116.0(3) yes
C(3) C(4) N(3) 108.2(3) yes
Co N(3) C(4) 109.3(2) yes
N(1) C(5) C(6) 107.6(3) yes
C(5) C(6) N(4) 108.8(3) yes
Co N(4) C(6) 111.1(2) yes
N(1) C(7) C(8) 107.5(3) yes
C(7) C(8) N(5) 108.4(3) yes
Co N(5) C(8) 109.5(2) yes
O(1) Cl(2) O(2) 108.5(2) yes
O(1) Cl(2) O(3) 109.5(2) yes
O(1) Cl(2) O(4) 110.5(2) yes
O(2) Cl(2) O(3) 109.8(2) yes
O(2) Cl(2) O(4) 109.1(2) yes
O(3) Cl(2) O(4) 109.4(2) yes
O(5) Cl(3) O(6) 109.1(2) yes
O(5) Cl(3) O(7) 110.4(2) yes
O(5) Cl(3) O(8) 109.6(2) yes
O(6) Cl(3) O(7) 108.5(2) yes
O(6) Cl(3) O(8) 108.6(2) yes
O(7) Cl(3) O(8) 110.6(2) yes

loop_
_geom_bond_atom_site_label_1
_geom_bond_atom_site_label_2
_geom_bond_site_symmetry_1
_geom_bond_site_symmetry_2
_geom_bond_distance
_geom_bond_publ_flag
Co Cl(1) . . 2.2725(9) yes
Co N(1) . . 1.954(3) yes
Co N(2) . . 1.863(2) yes
Co N(3) . . 1.968(3) yes
Co N(4) . . 1.962(3) yes
Co N(5) . . 1.971(3) yes
N(1) C(1) . . 1.516(4) yes
N(1) C(5) . . 1.492(5) yes
N(1) C(7) . . 1.502(4) yes
C(1) C(2) . . 1.515(5) yes
N(2) C(2) . . 1.450(5) yes
N(2) C(3) . . 1.268(5) yes
C(3) C(4) . . 1.486(5) yes
N(3) C(4) . . 1.486(5) yes
C(5) C(6) . . 1.512(6) yes
N(4) C(6) . . 1.488(5) yes
C(7) C(8) . . 1.505(6) yes
N(5) C(8) . . 1.493(4) yes
Cl(2) O(1) . . 1.452(3) yes
Cl(2) O(2) . . 1.421(3) yes
Cl(2) O(3) . . 1.422(4) yes
Cl(2) O(4) . . 1.418(4) yes
Cl(3) O(5) . . 1.414(3) yes
Cl(3) O(6) . . 1.441(3) yes
Cl(3) O(7) . . 1.431(3) yes
Cl(3) O(8) . . 1.419(3) yes
